data_4085707
loop_
_publ_author_name
'Beck, Robert'
'Fl\"orke, Ulrich'
'Klein, Hans-Friedrich'

_publ_section_title
;
 Cobalt-Promoted Tandem C(sp2)--H Activation and C--C Coupling of
 Vinyldiphenylphosphine: \s- vs \p-Coordination Modes within
 Cyclometalation
;
_journal_issue 8
_journal_name_full Organometallics
_journal_page_first 1454
_journal_paper_doi 10.1021/om500816t
_journal_volume 34
_journal_year 2015
_chemical_formula_moiety 'C34 H43 Co P4'
_chemical_formula_sum 'C34 H43 Co P4'
_chemical_formula_weight 634.49
_chemical_name_systematic
; 
 ? 
;
_space_group_IT_number 14
_symmetry_cell_setting monoclinic
_symmetry_space_group_name_Hall '-P 2yn'
_symmetry_space_group_name_H-M 'P 1 21/n 1'
_atom_sites_solution_hydrogens difmap
_atom_sites_solution_primary direct
_atom_sites_solution_secondary difmap
_audit_creation_method SHELXL-97
_cell_angle_alpha 90.00
_cell_angle_beta 112.64(1)
_cell_angle_gamma 90.00
_cell_formula_units_Z 4
_cell_length_a 13.430(4)
_cell_length_b 15.676(3)
_cell_length_c 17.132(3)
_cell_measurement_reflns_used 38
_cell_measurement_temperature 298(2)
_cell_measurement_theta_max 21.117
_cell_measurement_theta_min 5.214
_cell_volume 3328.8(13)
_computing_cell_refinement 'Bruker XSCANS'
_computing_data_collection 'Bruker XSCANS'
_computing_data_reduction 'Bruker SHELXTL'
_computing_molecular_graphics 'Bruker SHELXTL'
_computing_publication_material 'Bruker SHELXTL'
_computing_structure_refinement 'Bruker SHELXTL'
_computing_structure_solution 'Bruker SHELXTL'
_diffrn_ambient_temperature 298(2)
_diffrn_measured_fraction_theta_full 1.000
_diffrn_measured_fraction_theta_max 1.000
_diffrn_measurement_device 'Bruker P4'
_diffrn_measurement_method '\w scans'
_diffrn_radiation_monochromator graphite
_diffrn_radiation_source 'sealed tube'
_diffrn_radiation_type MoK\a
_diffrn_radiation_wavelength 0.71073
_diffrn_reflns_av_R_equivalents 0.0399
_diffrn_reflns_av_sigmaI/netI 0.0551
_diffrn_reflns_limit_h_max 17
_diffrn_reflns_limit_h_min -17
_diffrn_reflns_limit_k_max 20
_diffrn_reflns_limit_k_min -20
_diffrn_reflns_limit_l_max 22
_diffrn_reflns_limit_l_min -22
_diffrn_reflns_number 15931
_diffrn_reflns_theta_full 27.50
_diffrn_reflns_theta_max 27.50
_diffrn_reflns_theta_min 2.09
_diffrn_standards_decay_% <1
_diffrn_standards_interval_count 397
_diffrn_standards_number 3
_exptl_absorpt_coefficient_mu 0.729
_exptl_absorpt_correction_T_max 0.742
_exptl_absorpt_correction_T_min 0.663
_exptl_absorpt_correction_type psi-scan
_exptl_crystal_colour black
_exptl_crystal_density_diffrn 1.266
_exptl_crystal_density_method 'not measured'
_exptl_crystal_description block
_exptl_crystal_F_000 1336
_exptl_crystal_size_max 0.55
_exptl_crystal_size_mid 0.48
_exptl_crystal_size_min 0.45
_refine_diff_density_max 0.398
_refine_diff_density_min -0.211
_refine_diff_density_rms 0.052
_refine_ls_extinction_method none
_refine_ls_goodness_of_fit_ref 0.997
_refine_ls_hydrogen_treatment constr
_refine_ls_matrix_type full
_refine_ls_number_parameters 358
_refine_ls_number_reflns 7661
_refine_ls_number_restraints 0
_refine_ls_restrained_S_all 0.997
_refine_ls_R_factor_all 0.0823
_refine_ls_R_factor_gt 0.0434
_refine_ls_shift/su_max 0.001
_refine_ls_shift/su_mean 0.000
_refine_ls_structure_factor_coef Fsqd
_refine_ls_weighting_details 'calc w=1/[\s^2^(Fo^2^)+(0.0445P)^2^] where P=(Fo^2^+2Fc^2^)/3'
_refine_ls_weighting_scheme calc
_refine_ls_wR_factor_gt 0.0835
_refine_ls_wR_factor_ref 0.0951
_reflns_number_gt 5039
_reflns_number_total 7661
_reflns_threshold_expression >2sigma(I)
_cod_data_source_file om500816t_si_002.cif
_cod_data_source_block k949
_cod_depositor_comments
;
The following automatic conversions were performed:

'_symmetry_cell_setting' value 'Monoclinic' changed to 'monoclinic'
according to
/usr/data/users/saulius/crontab/automatic-downloads/rss-feeds/ACS/lib/dictionaries/cif_core.dic
dictionary named 'cif_core.dic' version 2.4.2 from 2011-04-26.

Automatic conversion script
Id: cif_fix_values 3271 2015-04-21 07:52:19Z andrius 

 Adding full bibliography for 4085707--4085709.cif.
;
_cod_original_sg_symbol_H-M P2(1)/n
_cod_database_code 4085707

loop_
_symmetry_equiv_pos_as_xyz
'x, y, z'
'-x+1/2, y+1/2, -z+1/2'
'-x, -y, -z'
'x-1/2, -y-1/2, z-1/2'

loop_
_atom_site_label
_atom_site_type_symbol
_atom_site_fract_x
_atom_site_fract_y
_atom_site_fract_z
_atom_site_U_iso_or_equiv
_atom_site_adp_type
_atom_site_occupancy
_atom_site_symmetry_multiplicity
_atom_site_calc_flag
_atom_site_refinement_flags
Co1 Co 0.48347(3) 0.54100(2) 0.225470(19) 0.03495(9) Uani 1 1 d .
P1 P 0.39490(5) 0.43429(4) 0.24568(4) 0.03875(16) Uani 1 1 d .
P2 P 0.39175(5) 0.59813(4) 0.10934(4) 0.03867(16) Uani 1 1 d .
P3 P 0.49378(6) 0.63471(5) 0.32029(4) 0.05061(19) Uani 1 1 d .
P4 P 0.65248(5) 0.50876(5) 0.26501(4) 0.04300(17) Uani 1 1 d .
C1 C 0.3000(2) 0.38836(18) 0.14445(16) 0.0473(6) Uani 1 1 d .
H1A H 0.2708 0.3354 0.1560 0.057 Uiso 1 1 calc R
H1B H 0.2404 0.4276 0.1188 0.057 Uiso 1 1 calc R
C2 C 0.3526(2) 0.37132(18) 0.08358(15) 0.0483(7) Uani 1 1 d .
H2A H 0.3358 0.3199 0.0543 0.058 Uiso 1 1 calc R
C3 C 0.4207(2) 0.42226(16) 0.06726(15) 0.0435(6) Uani 1 1 d .
H3A H 0.4451 0.4018 0.0268 0.052 Uiso 1 1 calc R
C4 C 0.4640(2) 0.50545(16) 0.10257(14) 0.0390(6) Uani 1 1 d .
H4A H 0.5277 0.5201 0.0908 0.047 Uiso 1 1 calc R
C11 C 0.2976(2) 0.44003(17) 0.29858(16) 0.0463(6) Uani 1 1 d .
C12 C 0.2267(3) 0.5070(2) 0.2778(2) 0.0826(11) Uani 1 1 d .
H12A H 0.2302 0.5479 0.2396 0.099 Uiso 1 1 calc R
C13 C 0.1495(3) 0.5148(3) 0.3132(3) 0.1112(16) Uani 1 1 d .
H13A H 0.1027 0.5611 0.2991 0.133 Uiso 1 1 calc R
C14 C 0.1424(3) 0.4547(3) 0.3683(3) 0.0942(13) Uani 1 1 d .
H14A H 0.0904 0.4594 0.3916 0.113 Uiso 1 1 calc R
C15 C 0.2118(3) 0.3880(3) 0.3888(2) 0.0768(10) Uani 1 1 d .
H15A H 0.2074 0.3469 0.4264 0.092 Uiso 1 1 calc R
C16 C 0.2893(2) 0.3804(2) 0.35439(18) 0.0582(8) Uani 1 1 d .
H16A H 0.3364 0.3343 0.3693 0.070 Uiso 1 1 calc R
C21 C 0.4754(2) 0.34097(17) 0.30014(16) 0.0444(6) Uani 1 1 d .
C22 C 0.4762(2) 0.26392(19) 0.2617(2) 0.0599(8) Uani 1 1 d .
H22A H 0.4267 0.2543 0.2069 0.072 Uiso 1 1 calc R
C23 C 0.5495(3) 0.2003(2) 0.3033(2) 0.0714(9) Uani 1 1 d .
H23A H 0.5497 0.1492 0.2758 0.086 Uiso 1 1 calc R
C24 C 0.6218(3) 0.2127(2) 0.3847(2) 0.0705(9) Uani 1 1 d .
H24A H 0.6712 0.1703 0.4124 0.085 Uiso 1 1 calc R
C25 C 0.6204(2) 0.2876(2) 0.42483(19) 0.0633(8) Uani 1 1 d .
H25A H 0.6676 0.2957 0.4806 0.076 Uiso 1 1 calc R
C26 C 0.5492(2) 0.35140(19) 0.38282(17) 0.0525(7) Uani 1 1 d .
H26A H 0.5506 0.4027 0.4105 0.063 Uiso 1 1 calc R
C31 C 0.2483(2) 0.59049(16) 0.04166(16) 0.0431(6) Uani 1 1 d .
C32 C 0.2121(2) 0.54675(19) -0.03459(18) 0.0577(7) Uani 1 1 d .
H32A H 0.2620 0.5199 -0.0518 0.069 Uiso 1 1 calc R
C33 C 0.1040(3) 0.5420(2) -0.0855(2) 0.0759(10) Uani 1 1 d .
H33A H 0.0811 0.5123 -0.1364 0.091 Uiso 1 1 calc R
C34 C 0.0310(3) 0.5818(2) -0.0600(3) 0.0836(12) Uani 1 1 d .
H34A H -0.0421 0.5790 -0.0940 0.100 Uiso 1 1 calc R
C35 C 0.0640(3) 0.6254(2) 0.0144(3) 0.0821(11) Uani 1 1 d .
H35A H 0.0134 0.6523 0.0309 0.099 Uiso 1 1 calc R
C36 C 0.1727(2) 0.6298(2) 0.06555(19) 0.0597(8) Uani 1 1 d .
H36A H 0.1948 0.6595 0.1164 0.072 Uiso 1 1 calc R
C41 C 0.4352(2) 0.68782(16) 0.06054(15) 0.0421(6) Uani 1 1 d .
C42 C 0.5323(3) 0.72563(19) 0.10660(19) 0.0610(8) Uani 1 1 d .
H42A H 0.5709 0.7077 0.1618 0.073 Uiso 1 1 calc R
C43 C 0.5741(3) 0.7899(2) 0.0728(2) 0.0773(10) Uani 1 1 d .
H43A H 0.6407 0.8139 0.1048 0.093 Uiso 1 1 calc R
C44 C 0.5172(3) 0.8181(2) -0.0077(2) 0.0772(10) Uani 1 1 d .
H44A H 0.5445 0.8617 -0.0304 0.093 Uiso 1 1 calc R
C45 C 0.4204(3) 0.7819(2) -0.0543(2) 0.0681(9) Uani 1 1 d .
H45A H 0.3819 0.8008 -0.1092 0.082 Uiso 1 1 calc R
C46 C 0.3785(2) 0.71727(18) -0.02091(17) 0.0524(7) Uani 1 1 d .
H46A H 0.3120 0.6935 -0.0533 0.063 Uiso 1 1 calc R
C51 C 0.3810(3) 0.7087(2) 0.2973(2) 0.0955(13) Uani 1 1 d .
H51A H 0.3961 0.7478 0.3436 0.143 Uiso 1 1 calc R
H51B H 0.3166 0.6772 0.2897 0.143 Uiso 1 1 calc R
H51C H 0.3710 0.7398 0.2466 0.143 Uiso 1 1 calc R
C52 C 0.6024(3) 0.7136(2) 0.3502(2) 0.0803(11) Uani 1 1 d .
H52A H 0.5988 0.7489 0.3948 0.120 Uiso 1 1 calc R
H52B H 0.5946 0.7485 0.3021 0.120 Uiso 1 1 calc R
H52C H 0.6708 0.6849 0.3692 0.120 Uiso 1 1 calc R
C53 C 0.5077(3) 0.5983(2) 0.42566(18) 0.0842(11) Uani 1 1 d .
H53A H 0.5727 0.5653 0.4504 0.126 Uiso 1 1 calc R
H53B H 0.4468 0.5636 0.4210 0.126 Uiso 1 1 calc R
H53C H 0.5111 0.6467 0.4608 0.126 Uiso 1 1 calc R
C61 C 0.7444(2) 0.5037(2) 0.37748(17) 0.0608(8) Uani 1 1 d .
H61A H 0.7177 0.4627 0.4063 0.091 Uiso 1 1 calc R
H61B H 0.7483 0.5588 0.4030 0.091 Uiso 1 1 calc R
H61C H 0.8150 0.4870 0.3816 0.091 Uiso 1 1 calc R
C62 C 0.7367(2) 0.5749(2) 0.2257(2) 0.0660(9) Uani 1 1 d .
H62A H 0.8068 0.5494 0.2418 0.099 Uiso 1 1 calc R
H62B H 0.7439 0.6310 0.2497 0.099 Uiso 1 1 calc R
H62C H 0.7034 0.5787 0.1652 0.099 Uiso 1 1 calc R
C63 C 0.6824(2) 0.40368(18) 0.23156(19) 0.0586(8) Uani 1 1 d .
H63A H 0.6457 0.3980 0.1714 0.088 Uiso 1 1 calc R
H63B H 0.6585 0.3597 0.2593 0.088 Uiso 1 1 calc R
H63C H 0.7588 0.3984 0.2465 0.088 Uiso 1 1 calc R

loop_
_atom_site_aniso_label
_atom_site_aniso_U_11
_atom_site_aniso_U_22
_atom_site_aniso_U_33
_atom_site_aniso_U_23
_atom_site_aniso_U_13
_atom_site_aniso_U_12
Co1 0.03894(18) 0.03817(18) 0.02919(16) -0.00146(14) 0.01471(13) 0.00076(15)
P1 0.0393(4) 0.0434(4) 0.0358(3) 0.0031(3) 0.0169(3) 0.0007(3)
P2 0.0449(4) 0.0399(4) 0.0329(3) 0.0009(3) 0.0167(3) 0.0041(3)
P3 0.0566(5) 0.0545(5) 0.0396(4) -0.0112(3) 0.0173(3) 0.0068(4)
P4 0.0391(4) 0.0484(4) 0.0422(4) -0.0028(3) 0.0164(3) -0.0014(3)
C1 0.0397(14) 0.0544(17) 0.0451(15) 0.0017(13) 0.0135(12) -0.0077(12)
C2 0.0546(17) 0.0451(16) 0.0391(14) -0.0056(12) 0.0114(13) -0.0045(13)
C3 0.0536(16) 0.0471(15) 0.0300(12) -0.0038(11) 0.0164(12) 0.0051(13)
C4 0.0435(14) 0.0442(15) 0.0338(12) 0.0008(11) 0.0198(11) 0.0023(12)
C11 0.0441(15) 0.0562(17) 0.0433(14) 0.0049(13) 0.0220(12) -0.0007(13)
C12 0.075(2) 0.092(3) 0.100(3) 0.040(2) 0.055(2) 0.032(2)
C13 0.091(3) 0.133(4) 0.140(4) 0.041(3) 0.079(3) 0.056(3)
C14 0.072(2) 0.138(4) 0.096(3) 0.011(3) 0.059(2) 0.009(3)
C15 0.079(2) 0.099(3) 0.070(2) 0.007(2) 0.048(2) -0.015(2)
C16 0.0592(19) 0.066(2) 0.0595(18) 0.0060(15) 0.0340(16) -0.0051(15)
C21 0.0444(15) 0.0468(16) 0.0461(15) 0.0082(12) 0.0219(13) 0.0015(12)
C22 0.0610(19) 0.0519(19) 0.0629(19) 0.0012(15) 0.0194(15) 0.0030(15)
C23 0.074(2) 0.0482(19) 0.088(2) 0.0010(17) 0.028(2) 0.0093(17)
C24 0.061(2) 0.063(2) 0.084(2) 0.0218(19) 0.0243(19) 0.0156(17)
C25 0.0572(19) 0.073(2) 0.0529(18) 0.0138(16) 0.0141(15) 0.0096(17)
C26 0.0533(17) 0.0575(18) 0.0483(16) 0.0054(13) 0.0213(14) 0.0039(14)
C31 0.0434(15) 0.0433(15) 0.0436(14) 0.0080(12) 0.0177(12) 0.0054(12)
C32 0.0521(17) 0.0580(18) 0.0539(17) -0.0005(15) 0.0104(14) 0.0089(15)
C33 0.063(2) 0.062(2) 0.079(2) 0.0054(18) 0.0011(18) -0.0026(18)
C34 0.047(2) 0.077(3) 0.110(3) 0.035(2) 0.012(2) -0.0060(19)
C35 0.064(2) 0.090(3) 0.111(3) 0.039(2) 0.054(2) 0.027(2)
C36 0.063(2) 0.066(2) 0.0579(18) 0.0171(15) 0.0316(16) 0.0163(16)
C41 0.0526(16) 0.0378(14) 0.0408(14) 0.0014(11) 0.0232(13) 0.0065(12)
C42 0.068(2) 0.0555(19) 0.0522(17) 0.0028(15) 0.0157(16) -0.0087(16)
C43 0.076(2) 0.066(2) 0.084(2) 0.0018(19) 0.025(2) -0.0208(19)
C44 0.089(3) 0.060(2) 0.090(3) 0.0201(19) 0.043(2) -0.0055(19)
C45 0.079(2) 0.064(2) 0.064(2) 0.0266(17) 0.0321(18) 0.0119(18)
C46 0.0544(17) 0.0495(17) 0.0536(17) 0.0084(14) 0.0210(14) 0.0081(14)
C51 0.082(3) 0.098(3) 0.094(3) -0.037(2) 0.019(2) 0.036(2)
C52 0.091(3) 0.063(2) 0.085(2) -0.0347(19) 0.032(2) -0.0156(19)
C53 0.112(3) 0.103(3) 0.0422(17) -0.0168(18) 0.0345(19) -0.002(2)
C61 0.0476(17) 0.072(2) 0.0512(17) -0.0044(15) 0.0062(14) 0.0017(15)
C62 0.0536(18) 0.072(2) 0.082(2) 0.0033(18) 0.0367(17) -0.0084(16)
C63 0.0508(17) 0.0594(19) 0.0672(19) -0.0057(15) 0.0245(15) 0.0075(14)

loop_
_atom_type_symbol
_atom_type_description
_atom_type_scat_dispersion_real
_atom_type_scat_dispersion_imag
_atom_type_scat_source
C C 0.0033 0.0016 'International Tables Vol C Tables 4.2.6.8 and 6.1.1.4'
H H 0.0000 0.0000 'International Tables Vol C Tables 4.2.6.8 and 6.1.1.4'
P P 0.1023 0.0942 'International Tables Vol C Tables 4.2.6.8 and 6.1.1.4'
Co Co 0.3494 0.9721 'International Tables Vol C Tables 4.2.6.8 and 6.1.1.4'

loop_
_geom_angle_atom_site_label_1
_geom_angle_atom_site_label_2
_geom_angle_atom_site_label_3
_geom_angle
C4 Co1 P2 50.13(7)
C4 Co1 P3 152.38(7)
P2 Co1 P3 105.55(3)
C4 Co1 P1 95.26(7)
P2 Co1 P1 108.97(3)
P3 Co1 P1 106.69(3)
C4 Co1 P4 87.87(7)
P2 Co1 P4 124.02(3)
P3 Co1 P4 99.67(3)
P1 Co1 P4 110.21(3)
C21 P1 C1 102.87(13)
C21 P1 C11 100.20(12)
C1 P1 C11 96.64(12)
C21 P1 Co1 116.38(9)
C1 P1 Co1 111.92(9)
C11 P1 Co1 125.17(9)
C4 P2 C31 111.92(12)
C4 P2 C41 108.58(11)
C31 P2 C41 101.67(11)
C4 P2 Co1 64.91(8)
C31 P2 Co1 131.63(8)
C41 P2 Co1 125.75(9)
C51 P3 C52 97.87(18)
C51 P3 C53 99.89(18)
C52 P3 C53 99.62(17)
C51 P3 Co1 117.60(12)
C52 P3 Co1 119.01(11)
C53 P3 Co1 118.85(12)
C63 P4 C62 98.70(14)
C63 P4 C61 98.51(14)
C62 P4 C61 98.47(14)
C63 P4 Co1 116.14(10)
C62 P4 Co1 118.16(11)
C61 P4 Co1 122.42(10)
C2 C1 P1 112.54(18)
C3 C2 C1 126.3(2)
C2 C3 C4 130.4(2)
C3 C4 P2 128.16(19)
C3 C4 Co1 122.00(17)
P2 C4 Co1 64.96(8)
C12 C11 C16 118.0(3)
C12 C11 P1 117.4(2)
C16 C11 P1 124.6(2)
C11 C12 C13 120.9(3)
C14 C13 C12 120.3(4)
C15 C14 C13 119.2(3)
C14 C15 C16 120.8(3)
C11 C16 C15 120.9(3)
C22 C21 C26 117.1(3)
C22 C21 P1 124.3(2)
C26 C21 P1 118.1(2)
C21 C22 C23 121.2(3)
C24 C23 C22 120.3(3)
C25 C24 C23 119.5(3)
C24 C25 C26 120.2(3)
C25 C26 C21 121.7(3)
C36 C31 C32 118.0(3)
C36 C31 P2 119.9(2)
C32 C31 P2 122.1(2)
C33 C32 C31 121.7(3)
C34 C33 C32 118.9(3)
C35 C34 C33 120.9(3)
C34 C35 C36 120.0(3)
C31 C36 C35 120.5(3)
C42 C41 C46 117.8(3)
C42 C41 P2 117.8(2)
C46 C41 P2 124.4(2)
C41 C42 C43 121.5(3)
C44 C43 C42 119.9(3)
C45 C44 C43 119.6(3)
C44 C45 C46 120.7(3)
C45 C46 C41 120.5(3)

loop_
_geom_bond_atom_site_label_1
_geom_bond_atom_site_label_2
_geom_bond_distance
Co1 C4 2.095(2)
Co1 P2 2.0955(8)
Co1 P3 2.1547(8)
Co1 P1 2.1563(8)
Co1 P4 2.1639(10)
P1 C21 1.845(3)
P1 C1 1.857(3)
P1 C11 1.858(3)
P2 C4 1.775(2)
P2 C31 1.830(3)
P2 C41 1.842(3)
P3 C51 1.826(3)
P3 C52 1.829(3)
P3 C53 1.833(3)
P4 C63 1.839(3)
P4 C62 1.842(3)
P4 C61 1.847(3)
C1 C2 1.491(3)
C2 C3 1.323(4)
C3 C4 1.460(3)
C11 C12 1.369(4)
C11 C16 1.371(4)
C12 C13 1.392(4)
C13 C14 1.363(5)
C14 C15 1.354(5)
C15 C16 1.385(4)
C21 C22 1.378(4)
C21 C26 1.391(4)
C22 C23 1.390(4)
C23 C24 1.373(4)
C24 C25 1.365(4)
C25 C26 1.379(4)
C31 C36 1.378(4)
C31 C32 1.387(4)
C32 C33 1.377(4)
C33 C34 1.367(5)
C34 C35 1.362(5)
C35 C36 1.385(4)
C41 C42 1.372(4)
C41 C46 1.386(3)
C42 C43 1.384(4)
C43 C44 1.367(4)
C44 C45 1.360(4)
C45 C46 1.385(4)

loop_
_geom_torsion_atom_site_label_1
_geom_torsion_atom_site_label_2
_geom_torsion_atom_site_label_3
_geom_torsion_atom_site_label_4
_geom_torsion
C4 Co1 P1 C21 95.07(12)
P2 Co1 P1 C21 144.61(10)
P3 Co1 P1 C21 -101.88(10)
P4 Co1 P1 C21 5.41(10)
C4 Co1 P1 C1 -22.81(12)
P2 Co1 P1 C1 26.73(10)
P3 Co1 P1 C1 140.24(10)
P4 Co1 P1 C1 -112.47(10)
C4 Co1 P1 C11 -138.67(12)
P2 Co1 P1 C11 -89.14(11)
P3 Co1 P1 C11 24.38(11)
P4 Co1 P1 C11 131.66(11)
P3 Co1 P2 C4 164.99(9)
P1 Co1 P2 C4 -80.76(9)
P4 Co1 P2 C4 51.53(10)
C4 Co1 P2 C31 97.77(15)
P3 Co1 P2 C31 -97.24(12)
P1 Co1 P2 C31 17.02(12)
P4 Co1 P2 C31 149.30(12)
C4 Co1 P2 C41 -95.54(13)
P3 Co1 P2 C41 69.45(10)
P1 Co1 P2 C41 -176.29(10)
P4 Co1 P2 C41 -44.01(11)
C4 Co1 P3 C51 55.9(2)
P2 Co1 P3 C51 30.50(16)
P1 Co1 P3 C51 -85.33(16)
P4 Co1 P3 C51 160.03(16)
C4 Co1 P3 C52 -61.9(2)
P2 Co1 P3 C52 -87.32(14)
P1 Co1 P3 C52 156.86(14)
P4 Co1 P3 C52 42.21(14)
C4 Co1 P3 C53 176.5(2)
P2 Co1 P3 C53 151.11(15)
P1 Co1 P3 C53 35.28(15)
P4 Co1 P3 C53 -79.36(15)
C4 Co1 P4 C63 -49.93(13)
P2 Co1 P4 C63 -86.89(12)
P3 Co1 P4 C63 156.81(11)
P1 Co1 P4 C63 44.90(11)
C4 Co1 P4 C62 67.06(14)
P2 Co1 P4 C62 30.10(13)
P3 Co1 P4 C62 -86.20(12)
P1 Co1 P4 C62 161.89(12)
C4 Co1 P4 C61 -170.39(14)
P2 Co1 P4 C61 152.64(12)
P3 Co1 P4 C61 36.34(13)
P1 Co1 P4 C61 -75.56(12)
C21 P1 C1 C2 -76.1(2)
C11 P1 C1 C2 -178.2(2)
Co1 P1 C1 C2 49.6(2)
P1 C1 C2 C3 -42.9(4)
C1 C2 C3 C4 0.8(5)
C2 C3 C4 P2 -53.0(4)
C2 C3 C4 Co1 28.7(4)
C31 P2 C4 C3 -14.9(3)
C41 P2 C4 C3 -126.3(2)
Co1 P2 C4 C3 112.1(2)
C31 P2 C4 Co1 -127.03(10)
C41 P2 C4 Co1 121.54(10)
P2 Co1 C4 C3 -120.8(2)
P3 Co1 C4 C3 -153.38(15)
P1 Co1 C4 C3 -10.4(2)
P4 Co1 C4 C3 99.7(2)
P3 Co1 C4 P2 -32.57(19)
P1 Co1 C4 P2 110.38(7)
P4 Co1 C4 P2 -139.51(7)
C21 P1 C11 C12 175.8(3)
C1 P1 C11 C12 -79.8(3)
Co1 P1 C11 C12 43.1(3)
C21 P1 C11 C16 -6.6(3)
C1 P1 C11 C16 97.8(3)
Co1 P1 C11 C16 -139.4(2)
C16 C11 C12 C13 0.7(6)
P1 C11 C12 C13 178.5(3)
C11 C12 C13 C14 -1.0(7)
C12 C13 C14 C15 0.6(7)
C13 C14 C15 C16 -0.1(6)
C12 C11 C16 C15 -0.2(5)
P1 C11 C16 C15 -177.7(2)
C14 C15 C16 C11 -0.2(5)
C1 P1 C21 C22 13.3(3)
C11 P1 C21 C22 112.6(3)
Co1 P1 C21 C22 -109.4(2)
C1 P1 C21 C26 -174.2(2)
C11 P1 C21 C26 -74.9(2)
Co1 P1 C21 C26 63.1(2)
C26 C21 C22 C23 -1.5(4)
P1 C21 C22 C23 171.1(2)
C21 C22 C23 C24 1.3(5)
C22 C23 C24 C25 0.5(5)
C23 C24 C25 C26 -2.0(5)
C24 C25 C26 C21 1.7(5)
C22 C21 C26 C25 0.1(4)
P1 C21 C26 C25 -173.0(2)
C4 P2 C31 C36 148.1(2)
C41 P2 C31 C36 -96.2(2)
Co1 P2 C31 C36 72.8(2)
C4 P2 C31 C32 -32.6(3)
C41 P2 C31 C32 83.1(2)
Co1 P2 C31 C32 -107.9(2)
C36 C31 C32 C33 -0.1(4)
P2 C31 C32 C33 -179.4(2)
C31 C32 C33 C34 0.2(5)
C32 C33 C34 C35 0.0(5)
C33 C34 C35 C36 -0.2(5)
C32 C31 C36 C35 -0.1(4)
P2 C31 C36 C35 179.2(2)
C34 C35 C36 C31 0.2(5)
C4 P2 C41 C42 -77.6(2)
C31 P2 C41 C42 164.2(2)
Co1 P2 C41 C42 -5.7(3)
C4 P2 C41 C46 99.5(2)
C31 P2 C41 C46 -18.6(2)
Co1 P2 C41 C46 171.48(18)
C46 C41 C42 C43 -1.3(4)
P2 C41 C42 C43 176.0(2)
C41 C42 C43 C44 1.3(5)
C42 C43 C44 C45 -0.8(6)
C43 C44 C45 C46 0.5(5)
C44 C45 C46 C41 -0.6(5)
C42 C41 C46 C45 1.0(4)
P2 C41 C46 C45 -176.2(2)
